data_7246592
loop_
_publ_author_name
'Liebertseder, Mareike'
'Donsbach, Carsten'
'Feldmann, Claus'

_publ_section_title
;
 Reactions of noble-metal oxides in ionic liquids near room temperature
;
_journal_issue 17
_journal_name_full 'RSC Advances'
_journal_page_first 11441
_journal_page_last 11449
_journal_paper_doi 10.1039/D3RA00892D
_journal_volume 13
_journal_year 2023
_chemical_formula_moiety 'C16 H28 Ag Cl3 Hg N4'
_chemical_formula_sum 'C16 H28 Ag Cl3 Hg N4'
_chemical_formula_weight 691.23
_chemical_properties_physical Air-sensitive,Moisture-sensitive
_space_group_crystal_system monoclinic
_space_group_IT_number 15
_space_group_name_Hall '-C 2yc'
_space_group_name_H-M_alt 'C 1 2/c 1'
_atom_sites_solution_hydrogens geom
_audit_creation_date 2021-06-15
_audit_creation_method
;
Olex2 1.3
(compiled 2020.11.12 svn.r5f609507 for OlexSys, GUI svn.r6272)
;
_audit_update_record
;
2021-08-23 deposited with the CCDC.	2023-04-11 downloaded from the CCDC.
;
_cell_angle_alpha 90
_cell_angle_beta 101.080(3)
_cell_angle_gamma 90
_cell_formula_units_Z 4
_cell_length_a 14.2028(5)
_cell_length_b 9.0399(3)
_cell_length_c 17.3181(6)
_cell_measurement_reflns_used 14459
_cell_measurement_temperature 150
_cell_measurement_theta_max 59.43
_cell_measurement_theta_min 5.07
_cell_volume 2182.06(13)
_computing_cell_refinement
;
X-Area Recipe 1.34.0.0 (STOE, 2019)
;
_computing_data_collection
;
X-Area Pilatus3_SV 1.31.161.0 (STOE, 2020)
;
_computing_data_reduction
;
X-Area Integrate 1.78.0.0 (STOE, 2020)
X-Area LANA 1.78.0.0 (STOE, 2020)
;
_computing_molecular_graphics 'Olex2 1.3 (Dolomanov et al., 2009)'
_computing_publication_material
;
STOE & Cie GmbH, X-Area, software package for collecting single-crystal or
multi-domain crystal data on STOE area-detector diffractometers, for image 
processing, for the correction and scaling of reflection intensities and 
for outlier rejection, version 1.89, Darmstadt 2020
;
_computing_structure_refinement 'SHELXL 2018/3 (Sheldrick, 2015)'
_diffrn_ambient_temperature 150
_diffrn_detector EIGER4M
_diffrn_detector_area_resol_mean 13.33
_diffrn_measured_fraction_theta_full 0.991
_diffrn_measured_fraction_theta_max 0.991
_diffrn_measurement_details
;
 1256 frames, detector distance = 80 mm
;
_diffrn_measurement_device 'Eulerian 4-circle diffractometer'
_diffrn_measurement_device_type 'STOE STADIVARI'
_diffrn_measurement_method 'rotation method, \w scans'
_diffrn_radiation_collimation '1.2 0.6 mm diameter'
_diffrn_radiation_monochromator 'Graded multilayer mirror'
_diffrn_radiation_polarisn_norm 0
_diffrn_radiation_probe x-ray
_diffrn_radiation_type 'Ga K\a'
_diffrn_radiation_wavelength 1.34143
_diffrn_reflns_av_R_equivalents 0.0227
_diffrn_reflns_av_unetI/netI 0.0162
_diffrn_reflns_Laue_measured_fraction_full 0.991
_diffrn_reflns_Laue_measured_fraction_max 0.991
_diffrn_reflns_limit_h_max 17
_diffrn_reflns_limit_h_min -10
_diffrn_reflns_limit_k_max 11
_diffrn_reflns_limit_k_min -11
_diffrn_reflns_limit_l_max 21
_diffrn_reflns_limit_l_min -19
_diffrn_reflns_number 9679
_diffrn_reflns_point_group_measured_fraction_full 0.991
_diffrn_reflns_point_group_measured_fraction_max 0.991
_diffrn_reflns_theta_full 53.597
_diffrn_reflns_theta_max 57.496
_diffrn_reflns_theta_min 5.074
_diffrn_source 'Metaljet D2'
_diffrn_source_current 3.570
_diffrn_source_power 0.250
_diffrn_source_voltage 70
_exptl_absorpt_coefficient_mu 16.206
_exptl_absorpt_correction_T_max 1.0000
_exptl_absorpt_correction_T_min 0.0347
_exptl_absorpt_correction_type multi-scan
_exptl_absorpt_process_details
;
STOE LANA, absorption correction by scaling of reflection intensities.
J. Koziskova, F. Hahn, J. Richter, J. Kozisek, "Comparison of different
absorption corrections on the model structure of tetrakis(\m~2~-acetato)-
diaqua-di-copper(II)", Acta Chimica Slovaca, vol. 9, no. 2, 2016, pp. 136 - 140.
;
_exptl_crystal_colour colourless
_exptl_crystal_colour_primary colourless
_exptl_crystal_density_diffrn 2.104
_exptl_crystal_density_method 'not measured'
_exptl_crystal_description rhombohedral
_exptl_crystal_F_000 1320
_exptl_crystal_size_max 0.1
_exptl_crystal_size_mid 0.06
_exptl_crystal_size_min 0.008
_refine_diff_density_max 1.227
_refine_diff_density_min -1.875
_refine_diff_density_rms 0.152
_refine_ls_extinction_method none
_refine_ls_goodness_of_fit_ref 1.058
_refine_ls_hydrogen_treatment constr
_refine_ls_matrix_type full
_refine_ls_number_parameters 117
_refine_ls_number_reflns 2261
_refine_ls_number_restraints 0
_refine_ls_restrained_S_all 1.058
_refine_ls_R_factor_all 0.0257
_refine_ls_R_factor_gt 0.0239
_refine_ls_shift/su_max 0.000
_refine_ls_shift/su_mean 0.000
_refine_ls_structure_factor_coef Fsqd
_refine_ls_weighting_details 'w=1/[\s^2^(Fo^2^)+(0.0471P)^2^+0.1166P] where P=(Fo^2^+2Fc^2^)/3'
_refine_ls_weighting_scheme calc
_refine_ls_wR_factor_gt 0.0610
_refine_ls_wR_factor_ref 0.0618
_reflns_d_resolution_high 0.795
_reflns_d_resolution_low 7.584
_reflns_Friedel_coverage 0.000
_reflns_limit_h_max 17
_reflns_limit_h_min -10
_reflns_limit_k_max 11
_reflns_limit_k_min -11
_reflns_limit_l_max 21
_reflns_limit_l_min -19
_reflns_number_gt 2087
_reflns_number_total 2261
_reflns_threshold_expression I>4u(I)
_cod_data_source_file d3ra00892d2.cif
_cod_data_source_block (C8H14N2)(HgAgCl3)
_cod_database_code 7246592
_shelx_shelxl_version_number 2018/3
_audit_contact_author
;
      Prof. Dr. Claus Feldmann
      Karlsruher Institut fuer Technologie (KIT), CS
      Institut fuer Anorganische Chemie (AOC)
      Engesserstr. 15, Geb. 30.45
      76131 Karlsruhe 
      Bundesrepublik Deutschland
;
_audit_contact_letter
;

;
_shelx_space_group_comment
;
The symmetry employed for this shelxl refinement is uniquely defined
by the following loop, which should always be used as a source of
symmetry information in preference to the above space-group names.
They are only intended as comments.
;
_olex2_refinement_description
;
1. Fixed Uiso
 At 1.2 times of:
  All C(H) groups, All C(H,H) groups
 At 1.5 times of:
  All C(H,H,H) groups
2.a Secondary CH2 refined with riding coordinates:
 C5(H5A,H5B), C4(H4A,H4B), C6(H6A,H6B)
2.b Aromatic/amide H refined with riding coordinates:
 C3(H3), C2(H2)
2.c Idealised Me refined as rotating group:
 C8(H8A,H8B,H8C), C7(H7A,H7B,H7C)
;
_olex2_submission_special_instructions 'No special instructions were received'

loop_
_space_group_symop_operation_xyz
'x, y, z'
'-x, y, -z+1/2'
'x+1/2, y+1/2, z'
'-x+1/2, y+1/2, -z+1/2'
'-x, -y, -z'
'x, -y, z-1/2'
'-x+1/2, -y+1/2, -z'
'x+1/2, -y+1/2, z-1/2'

loop_
_symmetry_equiv_pos_as_xyz
x,y,z
-x,y,1/2-z
-x,-y,-z
x,-y,1/2+z
1/2+x,1/2+y,z
1/2-x,1/2+y,1/2-z
1/2-x,1/2-y,-z
1/2+x,1/2-y,1/2+z

loop_
_atom_site_label
_atom_site_type_symbol
_atom_site_fract_x
_atom_site_fract_y
_atom_site_fract_z
_atom_site_U_iso_or_equiv
_atom_site_adp_type
_atom_site_occupancy
_atom_site_site_symmetry_order
_atom_site_calc_flag
_atom_site_refinement_flags_posn
_atom_site_refinement_flags_adp
_atom_site_refinement_flags_occupancy
_atom_site_disorder_assembly
_atom_site_disorder_group
Hg1 Hg 0.500000 0.99514(2) 0.250000 0.01817(8) Uani 1 2 d S T P . .
Ag1 Ag 0.500000 0.62513(3) 0.250000 0.02985(10) Uani 1 2 d S T P . .
Cl1 Cl 0.43101(5) 0.76056(8) 0.12587(4) 0.02763(16) Uani 1 1 d . . . . .
Cl2 Cl 0.500000 0.35193(13) 0.250000 0.0314(2) Uani 1 2 d S T P . .
N1 N 0.69924(18) 0.9666(3) 0.20130(15) 0.0217(5) Uani 1 1 d . . . . .
C1 C 0.6072(2) 1.0119(3) 0.18477(19) 0.0199(6) Uani 1 1 d . . . . .
N2 N 0.59323(17) 1.0702(2) 0.11232(13) 0.0219(5) Uani 1 1 d . . . . .
C5 C 0.7800(2) 1.0301(3) 0.3367(2) 0.0263(6) Uani 1 1 d . . . . .
H5A H 0.820373 1.099878 0.315701 0.032 Uiso 1 1 calc R U . . .
H5B H 0.723600 1.082744 0.345869 0.032 Uiso 1 1 calc R U . . .
C8 C 0.5027(2) 1.1342(3) 0.07140(16) 0.0280(6) Uani 1 1 d . . . . .
H8A H 0.453319 1.060340 0.065467 0.042 Uiso 1 1 calc R U . . .
H8B H 0.510067 1.168657 0.020453 0.042 Uiso 1 1 calc R U . . .
H8C H 0.485447 1.215634 0.101427 0.042 Uiso 1 1 calc R U . . .
C3 C 0.7436(3) 0.9998(3) 0.1389(2) 0.0296(8) Uani 1 1 d . . . . .
H3 H 0.807327 0.981692 0.136249 0.035 Uiso 1 1 calc R U . . .
C2 C 0.6770(2) 1.0634(4) 0.08290(19) 0.0297(6) Uani 1 1 d . . . . .
H2 H 0.685728 1.096307 0.033882 0.036 Uiso 1 1 calc R U . . .
C4 C 0.74932(19) 0.9079(3) 0.27707(16) 0.0234(6) Uani 1 1 d . . . . .
H4A H 0.805512 0.853249 0.269230 0.028 Uiso 1 1 calc R U . . .
H4B H 0.707330 0.839743 0.297483 0.028 Uiso 1 1 calc R U . . .
C6 C 0.8342(3) 0.9693(4) 0.4139(2) 0.0315(7) Uani 1 1 d . . . . .
H6A H 0.793571 0.899392 0.434644 0.038 Uiso 1 1 calc R U . . .
H6B H 0.890221 0.916165 0.404433 0.038 Uiso 1 1 calc R U . . .
C7 C 0.8659(3) 1.0885(4) 0.47449(19) 0.0407(8) Uani 1 1 d . . . . .
H7A H 0.907383 1.156746 0.454840 0.061 Uiso 1 1 calc R U . . .
H7B H 0.899674 1.044190 0.522210 0.061 Uiso 1 1 calc R U . . .
H7C H 0.810609 1.140261 0.484909 0.061 Uiso 1 1 calc R U . . .

loop_
_atom_site_aniso_label
_atom_site_aniso_U_11
_atom_site_aniso_U_22
_atom_site_aniso_U_33
_atom_site_aniso_U_23
_atom_site_aniso_U_13
_atom_site_aniso_U_12
Hg1 0.01568(12) 0.02052(12) 0.01874(12) 0.000 0.00438(8) 0.000
Ag1 0.02901(19) 0.02394(18) 0.03777(19) 0.000 0.00935(14) 0.000
Cl1 0.0300(4) 0.0265(3) 0.0268(3) -0.0015(3) 0.0065(3) -0.0054(3)
Cl2 0.0334(6) 0.0194(4) 0.0447(6) 0.000 0.0161(5) 0.000
N1 0.0184(12) 0.0243(11) 0.0237(12) -0.0049(10) 0.0076(10) -0.0029(9)
C1 0.0180(15) 0.0202(14) 0.0217(14) -0.0022(9) 0.0042(12) -0.0031(9)
N2 0.0252(12) 0.0212(12) 0.0198(10) -0.0001(9) 0.0056(9) -0.0030(8)
C5 0.0236(15) 0.0258(13) 0.0280(16) -0.0018(12) 0.0010(13) 0.0007(12)
C8 0.0307(15) 0.0278(15) 0.0245(13) 0.0045(12) 0.0026(11) 0.0014(12)
C3 0.0248(18) 0.039(2) 0.0296(18) -0.0079(11) 0.0170(15) -0.0076(10)
C2 0.0298(16) 0.0341(17) 0.0286(15) -0.0046(12) 0.0146(13) -0.0098(12)
C4 0.0181(13) 0.0239(13) 0.0273(13) 0.0003(11) 0.0024(11) 0.0016(10)
C6 0.0291(18) 0.0347(15) 0.0291(17) -0.0004(13) 0.0019(14) 0.0009(13)
C7 0.044(2) 0.047(2) 0.0289(15) -0.0036(14) 0.0024(14) -0.0135(15)

loop_
_atom_type_symbol
_atom_type_description
_atom_type_scat_dispersion_real
_atom_type_scat_dispersion_imag
_atom_type_scat_source
C C 0.0148 0.0070 'International Tables Vol C Tables 4.2.6.8 and 6.1.1.4'
H H 0.0000 0.0000 'International Tables Vol C Tables 4.2.6.8 and 6.1.1.4'
Ag Ag 0.0963 3.3589 'International Tables Vol C Tables 4.2.6.8 and 6.1.1.4'
Cl Cl 0.3294 0.5404 'International Tables Vol C Tables 4.2.6.8 and 6.1.1.4'
Hg Hg -4.6188 6.4847 'International Tables Vol C Tables 4.2.6.8 and 6.1.1.4'
N N 0.0253 0.0136 'International Tables Vol C Tables 4.2.6.8 and 6.1.1.4'

loop_
_geom_angle_atom_site_label_1
_geom_angle_atom_site_label_2
_geom_angle_atom_site_label_3
_geom_angle
_geom_angle_site_symmetry_1
_geom_angle_site_symmetry_3
_geom_angle_publ_flag
C1 Hg1 Ag1 94.20(7) . . ?
C1 Hg1 Ag1 94.20(7) 2_655 . ?
C1 Hg1 C1 171.59(13) . 2_655 ?
Cl1 Ag1 Hg1 60.731(17) . . ?
Cl1 Ag1 Hg1 60.731(17) 2_655 . ?
Cl1 Ag1 Cl1 121.46(3) . 2_655 ?
Cl2 Ag1 Hg1 180.0 . . ?
Cl2 Ag1 Cl1 119.269(17) . 2_655 ?
Cl2 Ag1 Cl1 119.269(17) . . ?
C1 N1 C3 109.7(3) . . ?
C1 N1 C4 125.7(3) . . ?
C3 N1 C4 124.2(3) . . ?
N1 C1 Hg1 130.4(2) . . ?
N2 C1 Hg1 123.2(2) . . ?
N2 C1 N1 106.4(3) . . ?
C1 N2 C8 124.6(2) . . ?
C1 N2 C2 110.1(3) . . ?
C2 N2 C8 125.3(2) . . ?
H5A C5 H5B 108.0 . . ?
C4 C5 H5A 109.3 . . ?
C4 C5 H5B 109.3 . . ?
C6 C5 H5A 109.3 . . ?
C6 C5 H5B 109.3 . . ?
C6 C5 C4 111.6(3) . . ?
N2 C8 H8A 109.5 . . ?
N2 C8 H8B 109.5 . . ?
N2 C8 H8C 109.5 . . ?
H8A C8 H8B 109.5 . . ?
H8A C8 H8C 109.5 . . ?
H8B C8 H8C 109.5 . . ?
N1 C3 H3 126.5 . . ?
C2 C3 N1 107.1(3) . . ?
C2 C3 H3 126.5 . . ?
N2 C2 H2 126.6 . . ?
C3 C2 N2 106.8(3) . . ?
C3 C2 H2 126.6 . . ?
N1 C4 C5 111.8(2) . . ?
N1 C4 H4A 109.3 . . ?
N1 C4 H4B 109.3 . . ?
C5 C4 H4A 109.3 . . ?
C5 C4 H4B 109.3 . . ?
H4A C4 H4B 107.9 . . ?
C5 C6 H6A 109.0 . . ?
C5 C6 H6B 109.0 . . ?
H6A C6 H6B 107.8 . . ?
C7 C6 C5 112.8(3) . . ?
C7 C6 H6A 109.0 . . ?
C7 C6 H6B 109.0 . . ?
C6 C7 H7A 109.5 . . ?
C6 C7 H7B 109.5 . . ?
C6 C7 H7C 109.5 . . ?
H7A C7 H7B 109.5 . . ?
H7A C7 H7C 109.5 . . ?
H7B C7 H7C 109.5 . . ?

loop_
_geom_bond_atom_site_label_1
_geom_bond_atom_site_label_2
_geom_bond_distance
_geom_bond_site_symmetry_2
_geom_bond_publ_flag
Hg1 Ag1 3.3448(4) . ?
Hg1 C1 2.069(3) . ?
Hg1 C1 2.069(3) 2_655 ?
Ag1 Cl1 2.5040(7) . ?
Ag1 Cl1 2.5040(7) 2_655 ?
Ag1 Cl2 2.4697(13) . ?
N1 C1 1.347(4) . ?
N1 C3 1.384(4) . ?
N1 C4 1.467(4) . ?
C1 N2 1.340(4) . ?
N2 C8 1.462(4) . ?
N2 C2 1.383(4) . ?
C5 H5A 0.9700 . ?
C5 H5B 0.9700 . ?
C5 C4 1.518(4) . ?
C5 C6 1.512(5) . ?
C8 H8A 0.9600 . ?
C8 H8B 0.9600 . ?
C8 H8C 0.9600 . ?
C3 H3 0.9300 . ?
C3 C2 1.346(5) . ?
C2 H2 0.9300 . ?
C4 H4A 0.9700 . ?
C4 H4B 0.9700 . ?
C6 H6A 0.9700 . ?
C6 H6B 0.9700 . ?
C6 C7 1.511(5) . ?
C7 H7A 0.9600 . ?
C7 H7B 0.9600 . ?
C7 H7C 0.9600 . ?

loop_
_geom_torsion_atom_site_label_1
_geom_torsion_atom_site_label_2
_geom_torsion_atom_site_label_3
_geom_torsion_atom_site_label_4
_geom_torsion
_geom_torsion_site_symmetry_1
_geom_torsion_site_symmetry_2
_geom_torsion_site_symmetry_3
_geom_torsion_site_symmetry_4
_geom_torsion_publ_flag
Hg1 C1 N2 C8 2.5(4) . . . . ?
Hg1 C1 N2 C2 -178.61(19) . . . . ?
N1 C1 N2 C8 -179.5(2) . . . . ?
N1 C1 N2 C2 -0.6(3) . . . . ?
N1 C3 C2 N2 0.9(3) . . . . ?
C1 N1 C3 C2 -1.3(3) . . . . ?
C1 N1 C4 C5 -78.2(3) . . . . ?
C1 N2 C2 C3 -0.2(3) . . . . ?
C8 N2 C2 C3 178.7(3) . . . . ?
C3 N1 C1 Hg1 179.0(2) . . . . ?
C3 N1 C1 N2 1.2(3) . . . . ?
C3 N1 C4 C5 93.8(3) . . . . ?
C4 N1 C1 Hg1 -8.0(4) . . . . ?
C4 N1 C1 N2 174.1(2) . . . . ?
C4 N1 C3 C2 -174.4(3) . . . . ?
C4 C5 C6 C7 179.9(3) . . . . ?
C6 C5 C4 N1 -178.2(3) . . . . ?
